data_4328249
loop_
_publ_author_name
'Subramaniam Kuppuswamy'
'Benjamin G. Cooper'
'Mark W. Bezpalko'
'Bruce M. Foxman'
'Tamara M. Powers'
'Christine M. Thomas'

_publ_section_title
;
 Synthesis and Structural Characterization of High Spin M/Cu (M = Mn, Fe)
 Heterobimetallic and Fe/Cu2 Trimetallic Phosphinoamides
;
_journal_name_full 'Inorganic Chemistry'
_journal_page_first 1866
_journal_page_last 1873
_journal_paper_doi 10.1021/ic202165z
_journal_volume 51
_journal_year 2012
_chemical_formula_moiety 'C64 H78 Cu2 Fe1 N4 O1 P4'
_chemical_formula_sum 'C64 H78 Cu2 Fe N4 O P4'
_chemical_formula_weight 1226.18
_space_group_IT_number 14
_symmetry_cell_setting monoclinic
_symmetry_space_group_name_Hall '-P 2ybc'
_symmetry_space_group_name_H-M 'P 1 21/c 1'
_atom_sites_solution_hydrogens geom
_atom_sites_solution_primary other
_audit_creation_date 11-05-01
_audit_creation_method CRYSTALS_ver_14.15
_cell_angle_alpha 90
_cell_angle_beta 101.735(2)
_cell_angle_gamma 90
_cell_formula_units_Z 4
_cell_length_a 18.0727(7)
_cell_length_b 12.9863(5)
_cell_length_c 26.6258(11)
_cell_measurement_reflns_used 9903
_cell_measurement_temperature 120
_cell_measurement_theta_max 30
_cell_measurement_theta_min 3
_cell_volume 6118.4(4)
_computing_cell_refinement 'Apex2 (Bruker AXS, 2006)'
_computing_data_collection 'Apex2 (Bruker AXS, 2006)'
_computing_data_reduction 'Apex2 (Bruker AXS, 2006)'
_computing_molecular_graphics 'CAMERON (Watkin et al., 1996)'
_computing_publication_material 'CRYSTALS (Betteridge et al., 2003)'
_computing_structure_refinement 'CRYSTALS (Betteridge et al., 2003)'
_computing_structure_solution 'Superflip (Palatinus & Chapuis, 2007)'
_diffrn_ambient_temperature 120
_diffrn_measured_fraction_theta_full 0.999
_diffrn_measured_fraction_theta_max 0.999
_diffrn_measurement_device Area
_diffrn_measurement_device_type 'Bruker Kappa Apex2'
_diffrn_measurement_method '\f & \w scans'
_diffrn_radiation_monochromator graphite
_diffrn_radiation_type 'Mo K\a'
_diffrn_radiation_wavelength 0.71073
_diffrn_reflns_av_R_equivalents 0.043
_diffrn_reflns_limit_h_max 25
_diffrn_reflns_limit_h_min -25
_diffrn_reflns_limit_k_max 18
_diffrn_reflns_limit_k_min -18
_diffrn_reflns_limit_l_max 37
_diffrn_reflns_limit_l_min -37
_diffrn_reflns_number 103639
_diffrn_reflns_theta_full 30.052
_diffrn_reflns_theta_max 30.052
_diffrn_reflns_theta_min 1.151
_diffrn_standards_number 0
_exptl_absorpt_coefficient_mu 1.071
_exptl_absorpt_correction_T_max 0.82
_exptl_absorpt_correction_T_min 0.72
_exptl_absorpt_correction_type numerical
_exptl_absorpt_process_details
; 
 Analytical Absorption (De Meulenaer & Tompa, 1965) 
;
_exptl_crystal_colour orange
_exptl_crystal_density_diffrn 1.331
_exptl_crystal_description prism
_exptl_crystal_F_000 2568
_exptl_crystal_size_max 0.502
_exptl_crystal_size_mid 0.303
_exptl_crystal_size_min 0.186
_refine_diff_density_max 0.92
_refine_diff_density_min -0.59
_refine_ls_extinction_method none
_refine_ls_goodness_of_fit_ref 1.0207
_refine_ls_hydrogen_treatment none
_refine_ls_matrix_type full
_refine_ls_number_parameters 685
_refine_ls_number_reflns 17934
_refine_ls_number_restraints 0
_refine_ls_R_factor_all 0.0441
_refine_ls_R_factor_gt 0.0277
_refine_ls_shift/su_max 0.0042694
_refine_ls_shift/su_mean 0.0002733
_refine_ls_structure_factor_coef Fsqd
_refine_ls_weighting_details
;
 Method= Modified Sheldrick 
 w=1/[\s^2^(F^2^) + ( 0.04P)^2^ + 2.51P] 
 ,where P=(max(Fo^2^,0) + 2Fc^2^)/3 
;
_refine_ls_weighting_scheme calc
_refine_ls_wR_factor_all 0.0780
_refine_ls_wR_factor_gt 0.0664
_refine_ls_wR_factor_ref 0.0780
_reflns_limit_h_max 24
_reflns_limit_h_min -25
_reflns_limit_k_max 18
_reflns_limit_k_min 0
_reflns_limit_l_max 37
_reflns_limit_l_min 0
_reflns_number_gt 13012
_reflns_number_total 17934
_reflns_threshold_expression I>2.0\s(I)
_oxford_diffrn_Wilson_B_factor 1.46
_oxford_diffrn_Wilson_scale 335.55
_oxford_refine_ls_r_factor_ref 0.0441
_oxford_refine_ls_scale 0.065685(5)
_oxford_reflns_number_all 17934
_oxford_reflns_threshold_expression_ref I>-10.0\s(I)
_oxford_structure_analysis_title 'sk097_0m in P2(1)/c'
_cod_data_source_file ic202165z_si_002_3.cif
_cod_data_source_block 3
_cod_depositor_comments
;
The following automatic conversions were performed:

'_atom_sites_solution_primary' value 'Other' changed to 'other'
according to the built-in table from CIF Core dictionary named
'cif_core.dic' version 2.4.1 from 2010-06-29.

Automatic conversion script
Id: cif_fix_values 1891 2012-01-12 08:04:46Z andrius 
;
_cod_original_sg_symbol_H-M 'P 1 21/c 1 '
_cod_original_formula_sum 'C64 H78 Cu2 Fe1 N4 O1 P4'
_cod_database_code 4328249

loop_
_symmetry_equiv_pos_as_xyz
x,y,z
-x,-y,-z
-x,y+1/2,-z+1/2
x,-y+1/2,z+1/2

loop_
_atom_site_label
_atom_site_type_symbol
_atom_site_fract_x
_atom_site_fract_y
_atom_site_fract_z
_atom_site_U_iso_or_equiv
_atom_site_occupancy
_atom_site_adp_type
_atom_site_refinement_flags_posn
Cu1 Cu 0.201048(10) 0.261087(14) 0.686723(7) 0.0145 1.0000 Uani .
Cu2 Cu 0.194926(10) 0.246347(15) 0.584070(7) 0.0177 1.0000 Uani .
Fe1 Fe 0.338082(12) 0.132747(17) 0.690697(8) 0.0155 1.0000 Uani .
P1 P 0.31294(2) 0.34244(3) 0.715940(15) 0.0160 1.0000 Uani .
P2 P 0.19449(2) 0.09892(3) 0.716144(15) 0.0153 1.0000 Uani .
P3 P 0.10015(2) 0.34822(3) 0.642541(14) 0.0152 1.0000 Uani .
P4 P 0.28838(2) 0.15357(3) 0.571220(15) 0.0180 1.0000 Uani .
O1 O 0.33032(8) -0.31254(13) 0.48905(6) 0.0453 1.0000 Uani .
N1 N 0.37769(7) 0.25319(9) 0.73363(5) 0.0168 1.0000 Uani .
N2 N 0.27460(7) 0.03625(10) 0.72081(5) 0.0188 1.0000 Uani .
N3 N 0.10723(7) 0.32203(10) 0.58358(5) 0.0188 1.0000 Uani .
N4 N 0.35519(7) 0.11714(10) 0.61924(5) 0.0182 1.0000 Uani .
C1 C 0.34900(9) 0.43654(12) 0.67574(6) 0.0206 1.0000 Uani .
C2 C 0.41807(10) 0.42109(14) 0.66151(6) 0.0259 1.0000 Uani .
C3 C 0.44299(11) 0.48952(16) 0.62823(7) 0.0333 1.0000 Uani .
C4 C 0.39875(11) 0.57158(16) 0.60813(7) 0.0360 1.0000 Uani .
C5 C 0.33014(12) 0.58792(16) 0.62174(8) 0.0375 1.0000 Uani .
C6 C 0.30518(10) 0.52134(14) 0.65554(7) 0.0297 1.0000 Uani .
C7 C 0.30054(9) 0.42194(12) 0.77072(6) 0.0186 1.0000 Uani .
C8 C 0.25361(10) 0.38396(13) 0.80220(6) 0.0254 1.0000 Uani .
C9 C 0.24207(11) 0.43878(14) 0.84454(7) 0.0314 1.0000 Uani .
C10 C 0.27584(10) 0.53419(14) 0.85563(7) 0.0295 1.0000 Uani .
C11 C 0.32132(10) 0.57312(14) 0.82460(7) 0.0301 1.0000 Uani .
C12 C 0.33418(9) 0.51768(13) 0.78245(7) 0.0241 1.0000 Uani .
C13 C 0.44757(9) 0.27038(12) 0.77188(6) 0.0192 1.0000 Uani .
C14 C 0.43608(10) 0.24031(15) 0.82508(6) 0.0276 1.0000 Uani .
C15 C 0.51212(9) 0.20693(15) 0.75901(7) 0.0260 1.0000 Uani .
C16 C 0.17351(9) 0.11822(11) 0.77985(6) 0.0174 1.0000 Uani .
C17 C 0.23257(9) 0.11430(13) 0.82253(6) 0.0224 1.0000 Uani .
C18 C 0.22101(11) 0.14050(14) 0.87063(7) 0.0298 1.0000 Uani .
C19 C 0.15007(11) 0.17033(14) 0.87715(7) 0.0302 1.0000 Uani .
C20 C 0.09048(10) 0.17540(13) 0.83501(7) 0.0247 1.0000 Uani .
C21 C 0.10242(9) 0.15104(12) 0.78662(6) 0.0203 1.0000 Uani .
C22 C 0.11660(8) 0.01820(11) 0.68258(6) 0.0171 1.0000 Uani .
C23 C 0.11101(9) 0.00734(12) 0.62980(6) 0.0219 1.0000 Uani .
C24 C 0.05279(10) -0.04855(13) 0.60025(7) 0.0269 1.0000 Uani .
C25 C -0.00139(10) -0.09399(13) 0.62285(7) 0.0282 1.0000 Uani .
C26 C 0.00353(9) -0.08485(13) 0.67525(7) 0.0258 1.0000 Uani .
C27 C 0.06229(9) -0.02994(12) 0.70516(6) 0.0210 1.0000 Uani .
C28 C 0.28354(9) -0.07004(12) 0.74038(7) 0.0235 1.0000 Uani .
C29 C 0.35671(12) -0.08106(16) 0.78026(8) 0.0389 1.0000 Uani .
C30 C 0.28323(10) -0.14678(13) 0.69723(8) 0.0296 1.0000 Uani .
C31 C 0.00287(8) 0.32024(12) 0.64950(6) 0.0167 1.0000 Uani .
C32 C -0.01902(9) 0.21746(12) 0.65050(6) 0.0216 1.0000 Uani .
C33 C -0.09138(9) 0.19115(13) 0.65540(6) 0.0238 1.0000 Uani .
C34 C -0.14383(9) 0.26750(13) 0.65898(6) 0.0237 1.0000 Uani .
C35 C -0.12338(9) 0.36945(14) 0.65730(7) 0.0262 1.0000 Uani .
C36 C -0.05043(9) 0.39620(12) 0.65268(6) 0.0217 1.0000 Uani .
C37 C 0.10413(8) 0.48708(12) 0.65428(6) 0.0184 1.0000 Uani .
C38 C 0.11135(10) 0.52207(14) 0.70459(7) 0.0284 1.0000 Uani .
C39 C 0.11989(11) 0.62630(15) 0.71550(8) 0.0375 1.0000 Uani .
C40 C 0.12158(10) 0.69645(14) 0.67690(9) 0.0376 1.0000 Uani .
C41 C 0.11479(11) 0.66308(14) 0.62731(9) 0.0347 1.0000 Uani .
C42 C 0.10630(10) 0.55866(13) 0.61590(7) 0.0260 1.0000 Uani .
C43 C 0.04680(9) 0.33697(15) 0.53820(6) 0.0259 1.0000 Uani .
C44 C 0.07696(12) 0.39308(18) 0.49647(7) 0.0382 1.0000 Uani .
C45 C 0.01456(12) 0.23312(18) 0.51812(8) 0.0433 1.0000 Uani .
C46 C 0.24622(9) 0.04006(13) 0.53570(6) 0.0210 1.0000 Uani .
C47 C 0.25690(9) -0.05700(14) 0.55769(7) 0.0258 1.0000 Uani .
C48 C 0.22125(11) -0.14272(15) 0.53217(8) 0.0332 1.0000 Uani .
C49 C 0.17446(10) -0.13194(15) 0.48491(8) 0.0329 1.0000 Uani .
C50 C 0.16155(11) -0.03529(16) 0.46315(7) 0.0346 1.0000 Uani .
C51 C 0.19674(10) 0.05041(15) 0.48825(7) 0.0296 1.0000 Uani .
C52 C 0.33113(9) 0.21923(14) 0.52325(6) 0.0226 1.0000 Uani .
C53 C 0.35476(10) 0.16845(16) 0.48293(6) 0.0303 1.0000 Uani .
C54 C 0.39287(12) 0.22183(19) 0.45095(7) 0.0399 1.0000 Uani .
C55 C 0.40850(12) 0.3247(2) 0.45868(8) 0.0429 1.0000 Uani .
C56 C 0.38487(11) 0.37677(17) 0.49816(8) 0.0377 1.0000 Uani .
C57 C 0.34580(10) 0.32410(15) 0.52999(7) 0.0282 1.0000 Uani .
C58 C 0.42462(9) 0.07145(13) 0.60672(6) 0.0218 1.0000 Uani .
C59 C 0.48575(10) 0.15239(15) 0.60771(7) 0.0300 1.0000 Uani .
C60 C 0.45422(10) -0.01498(15) 0.64397(7) 0.0303 1.0000 Uani .
C61 C 0.41306(15) -0.1696(2) 0.50598(12) 0.0651 1.0000 Uani .
C62 C 0.38460(14) -0.2533(2) 0.46949(9) 0.0503 1.0000 Uani .
C63 C 0.28595(15) -0.37536(18) 0.45240(9) 0.0504 1.0000 Uani .
C64 C 0.22758(14) -0.42837(18) 0.47539(9) 0.0495 1.0000 Uani .
H21 H 0.4463 0.3634 0.6740 0.0313 1.0000 Uiso R
H31 H 0.4903 0.4782 0.6197 0.0393 1.0000 Uiso R
H41 H 0.4149 0.6176 0.5844 0.0439 1.0000 Uiso R
H51 H 0.2996 0.6435 0.6081 0.0459 1.0000 Uiso R
H61 H 0.2578 0.5316 0.6644 0.0350 1.0000 Uiso R
H81 H 0.2295 0.3186 0.7945 0.0312 1.0000 Uiso R
H91 H 0.2114 0.4117 0.8649 0.0382 1.0000 Uiso R
H101 H 0.2680 0.5711 0.8847 0.0358 1.0000 Uiso R
H111 H 0.3442 0.6361 0.8311 0.0368 1.0000 Uiso R
H121 H 0.3661 0.5443 0.7618 0.0291 1.0000 Uiso R
H131 H 0.4619 0.3443 0.7725 0.0235 1.0000 Uiso R
H141 H 0.4246 0.1689 0.8250 0.0401 1.0000 Uiso R
H142 H 0.3952 0.2788 0.8349 0.0420 1.0000 Uiso R
H143 H 0.4817 0.2518 0.8503 0.0415 1.0000 Uiso R
H151 H 0.4994 0.1325 0.7582 0.0375 1.0000 Uiso R
H152 H 0.5578 0.2156 0.7853 0.0383 1.0000 Uiso R
H153 H 0.5249 0.2274 0.7259 0.0382 1.0000 Uiso R
H171 H 0.2804 0.0954 0.8178 0.0266 1.0000 Uiso R
H181 H 0.2611 0.1377 0.8994 0.0353 1.0000 Uiso R
H191 H 0.1415 0.1887 0.9096 0.0358 1.0000 Uiso R
H201 H 0.0425 0.1939 0.8389 0.0303 1.0000 Uiso R
H211 H 0.0622 0.1572 0.7578 0.0230 1.0000 Uiso R
H231 H 0.1458 0.0382 0.6140 0.0261 1.0000 Uiso R
H241 H 0.0505 -0.0550 0.5651 0.0324 1.0000 Uiso R
H251 H -0.0397 -0.1308 0.6030 0.0344 1.0000 Uiso R
H261 H -0.0336 -0.1144 0.6904 0.0323 1.0000 Uiso R
H271 H 0.0655 -0.0253 0.7410 0.0238 1.0000 Uiso R
H281 H 0.2406 -0.0855 0.7566 0.0278 1.0000 Uiso R
H291 H 0.4000 -0.0638 0.7661 0.0576 1.0000 Uiso R
H292 H 0.3609 -0.1505 0.7922 0.0578 1.0000 Uiso R
H293 H 0.3568 -0.0388 0.8091 0.0573 1.0000 Uiso R
H301 H 0.3267 -0.1346 0.6822 0.0443 1.0000 Uiso R
H302 H 0.2394 -0.1390 0.6705 0.0437 1.0000 Uiso R
H303 H 0.2857 -0.2151 0.7101 0.0437 1.0000 Uiso R
H321 H 0.0159 0.1651 0.6489 0.0251 1.0000 Uiso R
H331 H -0.1049 0.1222 0.6560 0.0302 1.0000 Uiso R
H341 H -0.1930 0.2511 0.6625 0.0284 1.0000 Uiso R
H351 H -0.1586 0.4216 0.6588 0.0317 1.0000 Uiso R
H361 H -0.0369 0.4647 0.6509 0.0247 1.0000 Uiso R
H381 H 0.1100 0.4751 0.7309 0.0342 1.0000 Uiso R
H391 H 0.1242 0.6483 0.7486 0.0452 1.0000 Uiso R
H401 H 0.1277 0.7670 0.6842 0.0455 1.0000 Uiso R
H411 H 0.1157 0.7100 0.6017 0.0409 1.0000 Uiso R
H421 H 0.1034 0.5364 0.5823 0.0306 1.0000 Uiso R
H431 H 0.0062 0.3797 0.5472 0.0317 1.0000 Uiso R
H441 H 0.0392 0.3956 0.4648 0.0568 1.0000 Uiso R
H442 H 0.1224 0.3565 0.4907 0.0563 1.0000 Uiso R
H443 H 0.0924 0.4622 0.5074 0.0574 1.0000 Uiso R
H451 H 0.0547 0.1922 0.5072 0.0641 1.0000 Uiso R
H452 H -0.0272 0.2429 0.4888 0.0656 1.0000 Uiso R
H453 H -0.0059 0.1963 0.5445 0.0643 1.0000 Uiso R
H471 H 0.2893 -0.0660 0.5905 0.0303 1.0000 Uiso R
H481 H 0.2299 -0.2078 0.5479 0.0393 1.0000 Uiso R
H491 H 0.1531 -0.1905 0.4680 0.0385 1.0000 Uiso R
H501 H 0.1287 -0.0282 0.4309 0.0415 1.0000 Uiso R
H511 H 0.1879 0.1148 0.4730 0.0356 1.0000 Uiso R
H531 H 0.3452 0.0981 0.4772 0.0354 1.0000 Uiso R
H541 H 0.4088 0.1868 0.4241 0.0477 1.0000 Uiso R
H551 H 0.4335 0.3596 0.4364 0.0521 1.0000 Uiso R
H561 H 0.3958 0.4476 0.5045 0.0432 1.0000 Uiso R
H571 H 0.3289 0.3589 0.5574 0.0328 1.0000 Uiso R
H581 H 0.4120 0.0416 0.5721 0.0249 1.0000 Uiso R
H591 H 0.5302 0.1222 0.5997 0.0444 1.0000 Uiso R
H592 H 0.4683 0.2035 0.5825 0.0448 1.0000 Uiso R
H593 H 0.4977 0.1834 0.6412 0.0444 1.0000 Uiso R
H601 H 0.4657 0.0108 0.6792 0.0443 1.0000 Uiso R
H602 H 0.5000 -0.0417 0.6365 0.0441 1.0000 Uiso R
H603 H 0.4170 -0.0706 0.6418 0.0438 1.0000 Uiso R
H611 H 0.4548 -0.1319 0.4957 0.0974 1.0000 Uiso R
H612 H 0.4300 -0.1934 0.5413 0.0982 1.0000 Uiso R
H613 H 0.3719 -0.1220 0.5056 0.0979 1.0000 Uiso R
H621 H 0.4253 -0.2999 0.4650 0.0596 1.0000 Uiso R
H622 H 0.3607 -0.2282 0.4360 0.0609 1.0000 Uiso R
H631 H 0.3203 -0.4255 0.4409 0.0634 1.0000 Uiso R
H632 H 0.2631 -0.3337 0.4236 0.0619 1.0000 Uiso R
H641 H 0.1976 -0.4711 0.4493 0.0755 1.0000 Uiso R
H642 H 0.2504 -0.4710 0.5035 0.0747 1.0000 Uiso R
H643 H 0.1948 -0.3801 0.4874 0.0755 1.0000 Uiso R

loop_
_atom_site_aniso_label
_atom_site_aniso_U_11
_atom_site_aniso_U_22
_atom_site_aniso_U_33
_atom_site_aniso_U_23
_atom_site_aniso_U_13
_atom_site_aniso_U_12
Cu1 0.01443(8) 0.01394(8) 0.01408(8) 0.00083(6) 0.00070(6) -0.00032(7)
Cu2 0.01521(9) 0.02150(10) 0.01641(9) -0.00172(7) 0.00361(7) 0.00408(7)
Fe1 0.01582(10) 0.01672(10) 0.01416(10) -0.00118(8) 0.00373(8) -0.00123(8)
P1 0.01626(17) 0.01490(17) 0.01552(17) 0.00027(14) 0.00007(14) -0.00146(14)
P2 0.01447(17) 0.01384(17) 0.01768(18) 0.00182(14) 0.00370(14) 0.00002(14)
P3 0.01467(17) 0.01500(17) 0.01523(17) -0.00046(14) 0.00172(14) 0.00203(14)
P4 0.01633(18) 0.0236(2) 0.01434(17) -0.00115(15) 0.00376(14) 0.00459(15)
O1 0.0399(8) 0.0560(10) 0.0388(8) -0.0018(7) 0.0048(7) -0.0080(7)
N1 0.0155(6) 0.0166(6) 0.0170(6) -0.0011(5) 0.0002(5) 0.0000(5)
N2 0.0172(6) 0.0155(6) 0.0247(7) 0.0033(5) 0.0066(5) 0.0021(5)
N3 0.0161(6) 0.0240(7) 0.0156(6) -0.0010(5) 0.0016(5) 0.0059(5)
N4 0.0142(6) 0.0256(7) 0.0149(6) -0.0010(5) 0.0027(5) 0.0053(5)
C1 0.0215(7) 0.0205(7) 0.0175(7) 0.0014(6) -0.0016(6) -0.0064(6)
C2 0.0272(8) 0.0274(9) 0.0231(8) 0.0020(7) 0.0047(7) -0.0043(7)
C3 0.0337(10) 0.0389(11) 0.0287(9) 0.0022(8) 0.0094(8) -0.0115(8)
C4 0.0402(11) 0.0380(11) 0.0260(9) 0.0098(8) -0.0018(8) -0.0188(9)
C5 0.0364(10) 0.0330(10) 0.0375(11) 0.0170(8) -0.0055(8) -0.0062(8)
C6 0.0228(8) 0.0285(9) 0.0344(10) 0.0108(7) -0.0022(7) -0.0034(7)
C7 0.0185(7) 0.0173(7) 0.0179(7) 0.0004(6) -0.0012(6) 0.0017(6)
C8 0.0322(9) 0.0198(8) 0.0247(8) -0.0011(6) 0.0068(7) -0.0045(7)
C9 0.0396(10) 0.0300(9) 0.0273(9) -0.0014(7) 0.0135(8) -0.0002(8)
C10 0.0291(9) 0.0303(9) 0.0277(9) -0.0104(7) 0.0022(7) 0.0067(7)
C11 0.0242(8) 0.0238(8) 0.0403(10) -0.0134(8) 0.0021(7) -0.0022(7)
C12 0.0196(7) 0.0215(8) 0.0306(9) -0.0045(7) 0.0035(6) -0.0020(6)
C13 0.0179(7) 0.0202(7) 0.0176(7) -0.0008(6) -0.0008(6) -0.0015(6)
C14 0.0264(8) 0.0382(10) 0.0166(8) 0.0020(7) 0.0007(6) 0.0050(7)
C15 0.0182(8) 0.0341(9) 0.0250(8) -0.0003(7) 0.0025(6) 0.0021(7)
C16 0.0192(7) 0.0137(7) 0.0195(7) 0.0014(5) 0.0045(6) -0.0031(6)
C17 0.0211(8) 0.0224(8) 0.0235(8) 0.0024(6) 0.0042(6) -0.0032(6)
C18 0.0344(10) 0.0315(9) 0.0213(8) 0.0025(7) 0.0003(7) -0.0054(8)
C19 0.0449(11) 0.0277(9) 0.0208(8) -0.0012(7) 0.0136(8) -0.0043(8)
C20 0.0277(8) 0.0209(8) 0.0289(9) -0.0001(7) 0.0136(7) 0.0009(7)
C21 0.0212(7) 0.0158(7) 0.0241(8) 0.0007(6) 0.0052(6) 0.0003(6)
C22 0.0165(7) 0.0132(7) 0.0212(7) 0.0001(5) 0.0029(6) 0.0029(5)
C23 0.0224(8) 0.0194(7) 0.0243(8) -0.0002(6) 0.0057(6) 0.0007(6)
C24 0.0337(9) 0.0231(8) 0.0216(8) -0.0018(6) 0.0000(7) 0.0010(7)
C25 0.0242(8) 0.0199(8) 0.0362(10) -0.0042(7) -0.0042(7) -0.0021(7)
C26 0.0219(8) 0.0192(8) 0.0370(10) -0.0021(7) 0.0078(7) -0.0037(6)
C27 0.0217(7) 0.0165(7) 0.0251(8) -0.0014(6) 0.0057(6) -0.0030(6)
C28 0.0233(8) 0.0172(7) 0.0315(9) 0.0077(6) 0.0092(7) 0.0036(6)
C29 0.0419(11) 0.0299(10) 0.0392(11) 0.0057(8) -0.0054(9) 0.0148(9)
C30 0.0276(9) 0.0177(8) 0.0443(11) 0.0007(7) 0.0089(8) 0.0019(7)
C31 0.0155(7) 0.0193(7) 0.0145(7) -0.0010(5) 0.0014(5) 0.0030(6)
C32 0.0211(8) 0.0180(7) 0.0254(8) 0.0004(6) 0.0044(6) 0.0036(6)
C33 0.0237(8) 0.0197(8) 0.0279(8) 0.0003(6) 0.0051(7) -0.0030(6)
C34 0.0166(7) 0.0309(9) 0.0241(8) -0.0014(7) 0.0048(6) -0.0016(6)
C35 0.0204(8) 0.0255(8) 0.0336(9) -0.0052(7) 0.0080(7) 0.0046(7)
C36 0.0196(7) 0.0180(7) 0.0276(8) -0.0033(6) 0.0049(6) 0.0014(6)
C37 0.0146(7) 0.0176(7) 0.0221(7) -0.0020(6) 0.0012(6) 0.0021(6)
C38 0.0305(9) 0.0286(9) 0.0266(9) -0.0069(7) 0.0070(7) -0.0017(7)
C39 0.0335(10) 0.0333(10) 0.0462(12) -0.0227(9) 0.0089(9) -0.0029(8)
C40 0.0218(9) 0.0192(8) 0.0701(15) -0.0105(9) 0.0052(9) -0.0010(7)
C41 0.0286(9) 0.0194(8) 0.0540(12) 0.0093(8) 0.0038(9) 0.0008(7)
C42 0.0248(8) 0.0217(8) 0.0293(9) 0.0039(7) 0.0001(7) 0.0024(7)
C43 0.0207(8) 0.0393(10) 0.0166(7) -0.0021(7) 0.0014(6) 0.0091(7)
C44 0.0423(11) 0.0544(13) 0.0181(8) 0.0044(8) 0.0063(8) 0.0093(10)
C45 0.0361(11) 0.0596(14) 0.0290(10) -0.0108(9) -0.0059(8) -0.0089(10)
C46 0.0176(7) 0.0276(8) 0.0184(7) -0.0032(6) 0.0052(6) 0.0039(6)
C47 0.0222(8) 0.0305(9) 0.0240(8) 0.0004(7) 0.0033(6) 0.0003(7)
C48 0.0309(9) 0.0299(9) 0.0378(10) 0.0006(8) 0.0049(8) 0.0001(8)
C49 0.0264(9) 0.0323(10) 0.0385(10) -0.0108(8) 0.0034(8) -0.0024(8)
C50 0.0322(10) 0.0377(10) 0.0286(9) -0.0079(8) -0.0062(8) 0.0040(8)
C51 0.0301(9) 0.0298(9) 0.0255(9) -0.0035(7) -0.0026(7) 0.0078(7)
C52 0.0190(7) 0.0342(9) 0.0148(7) 0.0029(6) 0.0037(6) 0.0058(7)
C53 0.0278(9) 0.0448(11) 0.0194(8) 0.0027(7) 0.0073(7) 0.0069(8)
C54 0.0359(11) 0.0651(15) 0.0209(9) 0.0046(9) 0.0107(8) 0.0054(10)
C55 0.0339(11) 0.0681(16) 0.0283(10) 0.0183(10) 0.0104(8) -0.0025(10)
C56 0.0343(10) 0.0445(12) 0.0336(10) 0.0123(9) 0.0055(8) -0.0054(9)
C57 0.0256(8) 0.0363(10) 0.0223(8) 0.0053(7) 0.0038(7) 0.0003(7)
C58 0.0176(7) 0.0297(8) 0.0184(7) -0.0003(6) 0.0043(6) 0.0065(6)
C59 0.0187(8) 0.0412(10) 0.0305(9) 0.0054(8) 0.0060(7) 0.0029(7)
C60 0.0238(8) 0.0335(10) 0.0339(10) 0.0062(8) 0.0065(7) 0.0103(7)
C61 0.0457(14) 0.0703(18) 0.088(2) -0.0226(16) 0.0340(14) -0.0148(13)
C62 0.0452(13) 0.0625(16) 0.0420(13) 0.0068(11) 0.0063(10) -0.0081(11)
C63 0.0701(16) 0.0421(12) 0.0349(11) 0.0033(10) 0.0009(11) -0.0097(12)
C64 0.0598(15) 0.0385(12) 0.0470(13) -0.0005(10) 0.0030(11) -0.0083(11)

loop_
_atom_type_symbol
_atom_type_scat_dispersion_real
_atom_type_scat_dispersion_imag
_atom_type_scat_Cromer_Mann_a1
_atom_type_scat_Cromer_Mann_b1
_atom_type_scat_Cromer_Mann_a2
_atom_type_scat_Cromer_Mann_b2
_atom_type_scat_Cromer_Mann_a3
_atom_type_scat_Cromer_Mann_b3
_atom_type_scat_Cromer_Mann_a4
_atom_type_scat_Cromer_Mann_b4
_atom_type_scat_Cromer_Mann_c
_atom_type_scat_source
C 0.0033 0.0016 2.3100 20.8439 1.0200 10.2075 1.5886 0.5687 0.8650 51.6512 0.2156 'International Tables Vol C 4.2.6.8 and 6.1.1.4'
H 0.0000 0.0000 0.4930 10.5109 0.3229 26.1257 0.1402 3.1424 0.0408 57.7998 0.0030 'International Tables Vol C 4.2.6.8 and 6.1.1.4'
N 0.0061 0.0033 12.2126 0.0057 3.1322 9.8933 2.0125 28.9975 1.1663 0.5826 -11.5290 'International Tables Vol C 4.2.6.8 and 6.1.1.4'
P 0.1023 0.0942 6.4345 1.9067 4.1791 27.1570 1.7800 0.5260 1.4908 68.1645 1.1149 'International Tables Vol C 4.2.6.8 and 6.1.1.4'
Fe 0.3463 0.8444 11.7695 4.7611 7.3573 0.3072 3.5222 15.3535 2.3045 76.8805 1.0369 'International Tables Vol C 4.2.6.8 and 6.1.1.4'
Cu 0.3201 1.2651 13.3380 3.5828 7.1676 0.2470 5.6158 11.3966 1.6735 64.8126 1.1910 'International Tables Vol C 4.2.6.8 and 6.1.1.4'
O 0.0106 0.0060 3.0485 13.2771 2.2868 5.7011 1.5463 0.3239 0.8670 32.9089 0.2508 'International Tables Vol C 4.2.6.8 and 6.1.1.4'

loop_
_geom_angle_atom_site_label_1
_geom_angle_atom_site_label_2
_geom_angle_atom_site_label_3
_geom_angle
_geom_angle_publ_flag
Cu2 Cu1 Fe1 81.921(8) yes
Cu2 Cu1 P1 103.186(13) yes
Fe1 Cu1 P1 64.617(12) yes
Cu2 Cu1 P2 106.779(12) yes
Fe1 Cu1 P2 64.306(12) yes
P1 Cu1 P2 114.855(16) yes
Cu2 Cu1 P3 69.441(11) yes
Fe1 Cu1 P3 151.361(13) yes
P1 Cu1 P3 120.812(16) yes
P2 Cu1 P3 123.589(16) yes
Cu1 Cu2 P3 47.729(9) yes
Cu1 Cu2 P4 108.995(13) yes
P3 Cu2 P4 156.721(15) yes
Cu1 Cu2 N3 80.24(4) yes
P3 Cu2 N3 32.59(4) yes
P4 Cu2 N3 170.33(4) yes
Cu1 Fe1 P1 45.848(9) yes
Cu1 Fe1 P2 45.642(9) yes
P1 Fe1 P2 83.971(13) yes
Cu1 Fe1 N1 77.20(4) yes
P1 Fe1 N1 33.95(4) yes
P2 Fe1 N1 102.96(4) yes
Cu1 Fe1 N2 79.72(4) yes
P1 Fe1 N2 112.02(4) yes
P2 Fe1 N2 34.18(4) yes
N1 Fe1 N2 115.95(5) yes
Cu1 Fe1 N4 108.20(4) yes
P1 Fe1 N4 112.49(4) yes
P2 Fe1 N4 122.40(4) yes
N1 Fe1 N4 121.40(5) yes
N2 Fe1 N4 122.48(6) yes
Fe1 P1 Cu1 69.536(12) yes
Cu1 P1 N1 107.56(5) yes
Fe1 P1 C1 113.92(6) yes
Cu1 P1 C1 120.53(5) yes
N1 P1 C1 108.69(7) yes
Fe1 P1 C7 140.49(5) yes
Cu1 P1 C7 106.80(5) yes
N1 P1 C7 111.28(7) yes
C1 P1 C7 101.80(7) yes
Fe1 P2 Cu1 70.051(12) yes
Cu1 P2 N2 112.36(5) yes
Fe1 P2 C16 124.79(5) yes
Cu1 P2 C16 103.26(5) yes
N2 P2 C16 110.08(7) yes
Fe1 P2 C22 128.21(5) yes
Cu1 P2 C22 116.93(5) yes
N2 P2 C22 109.31(7) yes
C16 P2 C22 104.28(7) yes
Cu2 P3 Cu1 62.830(11) yes
Cu1 P3 N3 100.53(5) yes
Cu2 P3 C31 130.75(5) yes
Cu1 P3 C31 122.29(5) yes
N3 P3 C31 108.54(7) yes
Cu2 P3 C37 122.79(5) yes
Cu1 P3 C37 113.88(5) yes
N3 P3 C37 111.15(7) yes
C31 P3 C37 100.52(7) yes
Cu2 P4 N4 120.89(5) yes
Cu2 P4 C46 105.93(5) yes
N4 P4 C46 109.48(7) yes
Cu2 P4 C52 107.78(6) yes
N4 P4 C52 109.26(7) yes
C46 P4 C52 101.81(8) yes
C62 O1 C63 113.61(17) yes
Fe1 N1 P1 103.77(6) yes
Fe1 N1 C13 132.69(10) yes
P1 N1 C13 123.51(10) yes
Fe1 N2 P2 103.33(7) yes
Fe1 N2 C28 134.99(10) yes
P2 N2 C28 121.51(10) yes
P3 N3 Cu2 109.60(7) yes
P3 N3 C43 124.89(10) yes
Cu2 N3 C43 124.41(10) yes
Fe1 N4 P4 118.75(7) yes
Fe1 N4 C58 123.72(10) yes
P4 N4 C58 117.50(10) yes
P1 C1 C2 120.61(13) yes
P1 C1 C6 120.64(13) yes
C2 C1 C6 118.57(15) yes
C1 C2 C3 120.37(17) yes
C1 C2 H21 118.5 no
C3 C2 H21 121.1 no
C2 C3 C4 120.32(18) yes
C2 C3 H31 118.8 no
C4 C3 H31 120.8 no
C3 C4 C5 120.06(17) yes
C3 C4 H41 120.7 no
C5 C4 H41 119.3 no
C4 C5 C6 120.22(18) yes
C4 C5 H51 120.6 no
C6 C5 H51 119.2 no
C1 C6 C5 120.44(18) yes
C1 C6 H61 119.2 no
C5 C6 H61 120.3 no
P1 C7 C8 117.68(12) yes
P1 C7 C12 124.20(13) yes
C8 C7 C12 118.12(15) yes
C7 C8 C9 121.14(16) yes
C7 C8 H81 119.3 no
C9 C8 H81 119.5 no
C8 C9 C10 120.02(17) yes
C8 C9 H91 119.5 no
C10 C9 H91 120.5 no
C9 C10 C11 119.47(16) yes
C9 C10 H101 119.6 no
C11 C10 H101 120.9 no
C10 C11 C12 120.83(16) yes
C10 C11 H111 121.1 no
C12 C11 H111 118.0 no
C11 C12 C7 120.42(16) yes
C11 C12 H121 120.3 no
C7 C12 H121 119.3 no
N1 C13 C14 110.18(13) yes
N1 C13 C15 110.58(13) yes
C14 C13 C15 109.02(13) yes
N1 C13 H131 110.0 no
C14 C13 H131 108.5 no
C15 C13 H131 108.5 no
C13 C14 H141 108.7 no
C13 C14 H142 111.9 no
H141 C14 H142 108.9 no
C13 C14 H143 110.4 no
H141 C14 H143 107.9 no
H142 C14 H143 108.9 no
C13 C15 H151 110.3 no
C13 C15 H152 110.6 no
H151 C15 H152 106.7 no
C13 C15 H153 112.5 no
H151 C15 H153 109.7 no
H152 C15 H153 106.9 no
P2 C16 C17 118.85(12) yes
P2 C16 C21 122.00(12) yes
C17 C16 C21 118.51(14) yes
C16 C17 C18 120.80(16) yes
C16 C17 H171 118.5 no
C18 C17 H171 120.7 no
C17 C18 C19 120.27(17) yes
C17 C18 H181 120.5 no
C19 C18 H181 119.2 no
C18 C19 C20 119.84(16) yes
C18 C19 H191 121.2 no
C20 C19 H191 119.0 no
C19 C20 C21 119.88(16) yes
C19 C20 H201 120.7 no
C21 C20 H201 119.4 no
C16 C21 C20 120.66(15) yes
C16 C21 H211 119.6 no
C20 C21 H211 119.7 no
P2 C22 C23 116.06(12) yes
P2 C22 C27 125.59(12) yes
C23 C22 C27 118.32(14) yes
C22 C23 C24 121.09(15) yes
C22 C23 H231 120.1 no
C24 C23 H231 118.8 no
C23 C24 C25 120.03(16) yes
C23 C24 H241 119.5 no
C25 C24 H241 120.5 no
C24 C25 C26 119.76(16) yes
C24 C25 H251 119.4 no
C26 C25 H251 120.8 no
C25 C26 C27 120.46(16) yes
C25 C26 H261 119.8 no
C27 C26 H261 119.8 no
C22 C27 C26 120.33(15) yes
C22 C27 H271 120.0 no
C26 C27 H271 119.7 no
N2 C28 C29 110.58(14) yes
N2 C28 C30 111.33(14) yes
C29 C28 C30 109.52(14) yes
N2 C28 H281 107.9 no
C29 C28 H281 109.0 no
C30 C28 H281 108.5 no
C28 C29 H291 111.5 no
C28 C29 H292 108.6 no
H291 C29 H292 109.6 no
C28 C29 H293 111.7 no
H291 C29 H293 108.4 no
H292 C29 H293 107.0 no
C28 C30 H301 109.2 no
C28 C30 H302 111.6 no
H301 C30 H302 107.2 no
C28 C30 H303 110.3 no
H301 C30 H303 108.7 no
H302 C30 H303 109.8 no
P3 C31 C32 118.13(11) yes
P3 C31 C36 123.54(12) yes
C32 C31 C36 118.31(14) yes
C31 C32 C33 121.05(15) yes
C31 C32 H321 119.9 no
C33 C32 H321 119.0 no
C32 C33 C34 120.12(15) yes
C32 C33 H331 119.8 no
C34 C33 H331 120.1 no
C33 C34 C35 119.51(15) yes
C33 C34 H341 121.3 no
C35 C34 H341 119.2 no
C34 C35 C36 120.50(15) yes
C34 C35 H351 120.3 no
C36 C35 H351 119.2 no
C31 C36 C35 120.49(15) yes
C31 C36 H361 118.9 no
C35 C36 H361 120.6 no
P3 C37 C38 118.55(13) yes
P3 C37 C42 122.71(13) yes
C38 C37 C42 118.53(15) yes
C37 C38 C39 120.25(18) yes
C37 C38 H381 119.8 no
C39 C38 H381 120.0 no
C38 C39 C40 120.50(19) yes
C38 C39 H391 119.4 no
C40 C39 H391 120.1 no
C39 C40 C41 119.86(17) yes
C39 C40 H401 120.6 no
C41 C40 H401 119.5 no
C40 C41 C42 120.16(18) yes
C40 C41 H411 119.6 no
C42 C41 H411 120.3 no
C41 C42 C37 120.70(17) yes
C41 C42 H421 119.6 no
C37 C42 H421 119.7 no
N3 C43 C44 110.36(14) yes
N3 C43 C45 109.86(15) yes
C44 C43 C45 109.68(16) yes
N3 C43 H431 109.8 no
C44 C43 H431 107.6 no
C45 C43 H431 109.5 no
C43 C44 H441 110.9 no
C43 C44 H442 108.5 no
H441 C44 H442 109.8 no
C43 C44 H443 110.5 no
H441 C44 H443 109.8 no
H442 C44 H443 107.2 no
C43 C45 H451 109.1 no
C43 C45 H452 110.1 no
H451 C45 H452 109.1 no
C43 C45 H453 110.7 no
H451 C45 H453 110.8 no
H452 C45 H453 107.1 no
P4 C46 C47 120.40(12) yes
P4 C46 C51 120.78(13) yes
C47 C46 C51 118.53(16) yes
C46 C47 C48 120.65(16) yes
C46 C47 H471 120.3 no
C48 C47 H471 119.0 no
C47 C48 C49 120.23(18) yes
C47 C48 H481 118.8 no
C49 C48 H481 120.9 no
C48 C49 C50 119.78(17) yes
C48 C49 H491 118.7 no
C50 C49 H491 121.5 no
C49 C50 C51 120.38(17) yes
C49 C50 H501 119.4 no
C51 C50 H501 120.2 no
C46 C51 C50 120.37(17) yes
C46 C51 H511 120.2 no
C50 C51 H511 119.5 no
P4 C52 C53 123.62(14) yes
P4 C52 C57 117.50(12) yes
C53 C52 C57 118.70(16) yes
C52 C53 C54 120.2(2) yes
C52 C53 H531 120.7 no
C54 C53 H531 119.1 no
C53 C54 C55 120.53(19) yes
C53 C54 H541 119.5 no
C55 C54 H541 119.9 no
C54 C55 C56 120.12(18) yes
C54 C55 H551 119.2 no
C56 C55 H551 120.6 no
C55 C56 C57 119.7(2) yes
C55 C56 H561 121.5 no
C57 C56 H561 118.8 no
C52 C57 C56 120.69(18) yes
C52 C57 H571 118.5 no
C56 C57 H571 120.8 no
N4 C58 C59 111.33(14) yes
N4 C58 C60 110.45(13) yes
C59 C58 C60 109.92(14) yes
N4 C58 H581 108.8 no
C59 C58 H581 108.5 no
C60 C58 H581 107.7 no
C58 C59 H591 110.7 no
C58 C59 H592 109.5 no
H591 C59 H592 107.5 no
C58 C59 H593 109.3 no
H591 C59 H593 109.8 no
H592 C59 H593 110.1 no
C58 C60 H601 110.5 no
C58 C60 H602 109.7 no
H601 C60 H602 107.5 no
C58 C60 H603 111.1 no
H601 C60 H603 108.5 no
H602 C60 H603 109.4 no
C62 C61 H611 111.5 no
C62 C61 H612 113.4 no
H611 C61 H612 108.5 no
C62 C61 H613 107.4 no
H611 C61 H613 108.2 no
H612 C61 H613 107.6 no
C61 C62 O1 109.3(2) yes
C61 C62 H621 111.4 no
O1 C62 H621 107.6 no
C61 C62 H622 112.8 no
O1 C62 H622 108.0 no
H621 C62 H622 107.6 no
O1 C63 C64 109.70(19) yes
O1 C63 H631 107.1 no
C64 C63 H631 111.3 no
O1 C63 H632 108.8 no
C64 C63 H632 111.3 no
H631 C63 H632 108.5 no
C63 C64 H641 108.0 no
C63 C64 H642 111.2 no
H641 C64 H642 108.7 no
C63 C64 H643 111.7 no
H641 C64 H643 108.8 no
H642 C64 H643 108.3 no

loop_
_geom_bond_atom_site_label_1
_geom_bond_atom_site_label_2
_geom_bond_distance
_geom_bond_publ_flag
Cu1 Cu2 2.7196(3) yes
Cu1 Fe1 2.9691(3) yes
Cu1 P1 2.2738(4) yes
Cu1 P2 2.2584(4) yes
Cu1 P3 2.2621(4) yes
Cu2 P3 2.8623(4) yes
Cu2 P4 2.1578(4) yes
Cu2 N3 1.8626(13) yes
Fe1 P1 2.8632(5) yes
Fe1 P2 2.8463(4) yes
Fe1 N1 1.9830(13) yes
Fe1 N2 1.9759(13) yes
Fe1 N4 1.9989(13) yes
P1 N1 1.6464(13) yes
P1 C1 1.8298(16) yes
P1 C7 1.8375(16) yes
P2 N2 1.6433(13) yes
P2 C16 1.8291(16) yes
P2 C22 1.8350(16) yes
P3 N3 1.6365(13) yes
P3 C31 1.8411(15) yes
P3 C37 1.8291(16) yes
P4 N4 1.6397(13) yes
P4 C46 1.8316(17) yes
P4 C52 1.8321(17) yes
O1 C62 1.426(3) yes
O1 C63 1.394(3) yes
N1 C13 1.4694(19) yes
N2 C28 1.473(2) yes
N3 C43 1.468(2) yes
N4 C58 1.4859(19) yes
C1 C2 1.391(2) yes
C1 C6 1.398(2) yes
C2 C3 1.393(2) yes
C2 H21 0.930 no
C3 C4 1.374(3) yes
C3 H31 0.941 no
C4 C5 1.377(3) yes
C4 H41 0.957 no
C5 C6 1.388(3) yes
C5 H51 0.936 no
C6 H61 0.943 no
C7 C8 1.398(2) yes
C7 C12 1.391(2) yes
C8 C9 1.384(2) yes
C8 H81 0.957 no
C9 C10 1.386(3) yes
C9 H91 0.922 no
C10 C11 1.375(3) yes
C10 H101 0.944 no
C11 C12 1.392(2) yes
C11 H111 0.917 no
C12 H121 0.941 no
C13 C14 1.524(2) yes
C13 C15 1.523(2) yes
C13 H131 0.993 no
C14 H141 0.951 no
C14 H142 0.971 no
C14 H143 0.962 no
C15 H151 0.993 no
C15 H152 0.974 no
C15 H153 0.992 no
C16 C17 1.393(2) yes
C16 C21 1.400(2) yes
C17 C18 1.381(2) yes
C17 H171 0.932 no
C18 C19 1.384(3) yes
C18 H181 0.941 no
C19 C20 1.390(3) yes
C19 H191 0.940 no
C20 C21 1.386(2) yes
C20 H201 0.926 no
C21 H211 0.947 no
C22 C23 1.396(2) yes
C22 C27 1.398(2) yes
C23 C24 1.384(2) yes
C23 H231 0.917 no
C24 C25 1.382(3) yes
C24 H241 0.931 no
C25 C26 1.385(3) yes
C25 H251 0.915 no
C26 C27 1.388(2) yes
C26 H261 0.933 no
C27 H271 0.945 no
C28 C29 1.525(2) yes
C28 C30 1.520(2) yes
C28 H281 0.982 no
C29 H291 0.961 no
C29 H292 0.954 no
C29 H293 0.943 no
C30 H301 0.963 no
C30 H302 0.957 no
C30 H303 0.949 no
C31 C32 1.394(2) yes
C31 C36 1.393(2) yes
C32 C33 1.383(2) yes
C32 H321 0.935 no
C33 C34 1.388(2) yes
C33 H331 0.929 no
C34 C35 1.378(2) yes
C34 H341 0.936 no
C35 C36 1.393(2) yes
C35 H351 0.936 no
C36 H361 0.926 no
C37 C38 1.395(2) yes
C37 C42 1.388(2) yes
C38 C39 1.386(3) yes
C38 H381 0.932 no
C39 C40 1.378(3) yes
C39 H391 0.915 no
C40 C41 1.371(3) yes
C40 H401 0.938 no
C41 C42 1.391(2) yes
C41 H411 0.916 no
C42 H421 0.932 no
C43 C44 1.519(3) yes
C43 C45 1.522(3) yes
C43 H431 0.988 no
C44 H441 0.972 no
C44 H442 0.987 no
C44 H443 0.967 no
C45 H451 0.989 no
C45 H452 0.977 no
C45 H453 0.982 no
C46 C47 1.387(2) yes
C46 C51 1.398(2) yes
C47 C48 1.392(3) yes
C47 H471 0.953 no
C48 C49 1.373(3) yes
C48 H481 0.943 no
C49 C50 1.382(3) yes
C49 H491 0.927 no
C50 C51 1.385(3) yes
C50 H501 0.944 no
C51 H511 0.929 no
C52 C53 1.399(2) yes
C52 C57 1.392(3) yes
C53 C54 1.385(3) yes
C53 H531 0.936 no
C54 C55 1.373(3) yes
C54 H541 0.941 no
C55 C56 1.388(3) yes
C55 H551 0.933 no
C56 C57 1.389(3) yes
C56 H561 0.949 no
C57 H571 0.959 no
C58 C59 1.521(2) yes
C58 C60 1.521(2) yes
C58 H581 0.983 no
C59 H591 0.956 no
C59 H592 0.951 no
C59 H593 0.963 no
C60 H601 0.976 no
C60 H602 0.955 no
C60 H603 0.981 no
C61 C62 1.480(4) yes
C61 H611 0.984 no
C61 H612 0.978 no
C61 H613 0.966 no
C62 H621 0.978 no
C62 H622 0.964 no
C63 C64 1.491(3) yes
C63 H631 0.990 no
C63 H632 0.961 no
C64 H641 0.966 no
C64 H642 0.955 no
C64 H643 0.961 no
